data_4073673
loop_
_publ_author_name
'Waheed, Abdul'
'Jones, Richard A.'
'Agapiou, Kyriacos'
'Yang, Xiaoping'
'Moore, Jennifer A.'
'Ekerdt, John G.'

_publ_section_title
;
 Synthesis and Structures of Dinuclear 3,5-Bis(trifluoromethyl)pyrazolate
 Complexes of Ruthenium
;
_journal_issue 27
_journal_name_full Organometallics
_journal_page_first 6778
_journal_page_last 6783
_journal_paper_doi 10.1021/om700521y
_journal_volume 26
_journal_year 2007
_chemical_formula_sum 'C52 H67 F12 N4 O2.5 Ru4'
_chemical_formula_weight 1420.38
_chemical_name_systematic ?
_space_group_IT_number 2
_symmetry_cell_setting triclinic
_symmetry_space_group_name_Hall '-P 1'
_symmetry_space_group_name_H-M 'P -1'
_atom_sites_solution_hydrogens geom
_atom_sites_solution_primary direct
_atom_sites_solution_secondary difmap
_audit_creation_method SHELXL-97
_cell_angle_alpha 90.60(2)
_cell_angle_beta 97.65(3)
_cell_angle_gamma 92.151(13)
_cell_formula_units_Z 1
_cell_length_a 9.4914(19)
_cell_length_b 11.171(2)
_cell_length_c 13.850(3)
_cell_measurement_reflns_used CCD
_cell_measurement_temperature 153(2)
_cell_measurement_theta_max 25.0
_cell_measurement_theta_min 2.9
_cell_volume 1454.2(5)
_computing_cell_refinement 'Collect software, Nonius B.V. 1998'
_computing_data_collection 'Collect software, Nonius B.V. 1998'
_computing_data_reduction
;
DENZO and Scalepack (Otwinoski and Minor, 1997)
;
_computing_molecular_graphics 'XL SHELXTL/PC, Siemens Analytical'
_computing_structure_refinement 'XL SHELXTL/PC, Siemens Analytical'
_computing_structure_solution
;

SIR97 - Altomare A., Burla M.C., Camalli M., Cascarano G.L., Giacovazzo C., 
Guagliardi A., Moliterni A.G.G., Polidori G.,Spagna R.
;
_diffrn_ambient_temperature 153(2)
_diffrn_measured_fraction_theta_full 0.998
_diffrn_measured_fraction_theta_max 0.998
_diffrn_measurement_device_type CCD
_diffrn_measurement_method \w-scans
_diffrn_radiation_monochromator graphite
_diffrn_radiation_source 'fine-focus sealed tube'
_diffrn_radiation_type MoK\a
_diffrn_radiation_wavelength 0.71073
_diffrn_reflns_av_R_equivalents 0.0244
_diffrn_reflns_av_sigmaI/netI 0.0383
_diffrn_reflns_limit_h_max 11
_diffrn_reflns_limit_h_min -11
_diffrn_reflns_limit_k_max 13
_diffrn_reflns_limit_k_min -13
_diffrn_reflns_limit_l_max 16
_diffrn_reflns_limit_l_min -16
_diffrn_reflns_number 9621
_diffrn_reflns_theta_full 25.00
_diffrn_reflns_theta_max 25.00
_diffrn_reflns_theta_min 2.97
_exptl_absorpt_coefficient_mu 1.099
_exptl_absorpt_correction_T_max 0.8021
_exptl_absorpt_correction_T_min 0.7290
_exptl_absorpt_correction_type gaussian
_exptl_absorpt_process_details
;
Absorption correction given as Gaussian
;
_exptl_crystal_colour Brown
_exptl_crystal_density_diffrn 1.622
_exptl_crystal_density_method 'not measured'
_exptl_crystal_description Block
_exptl_crystal_F_000 711
_exptl_crystal_size_max 0.23
_exptl_crystal_size_mid 0.20
_exptl_crystal_size_min 0.17
_refine_diff_density_max 1.808
_refine_diff_density_min -0.739
_refine_diff_density_rms 0.253
_refine_ls_abs_structure_details 'Flack H D (1983), Acta Cryst. A39, 876-881'
_refine_ls_abs_structure_Flack 0.10(8)
_refine_ls_extinction_coef 0.0035(3)
_refine_ls_extinction_expression Fc^*^=kFc[1+0.001xFc^2^\l^3^/sin(2\q)]^-1/4^
_refine_ls_extinction_method SHELXL
_refine_ls_goodness_of_fit_ref 1.130
_refine_ls_hydrogen_treatment constr
_refine_ls_matrix_type full
_refine_ls_number_parameters 361
_refine_ls_number_reflns 5120
_refine_ls_number_restraints 236
_refine_ls_restrained_S_all 1.131
_refine_ls_R_factor_all 0.0523
_refine_ls_R_factor_gt 0.0366
_refine_ls_shift/su_max 0.001
_refine_ls_shift/su_mean 0.000
_refine_ls_structure_factor_coef Fsqd
_refine_ls_weighting_details 'calc w=1/[\s^2^(Fo^2^)+(0.0596P)^2^+1.5600P] where P=(Fo^2^+2Fc^2^)/3'
_refine_ls_weighting_scheme calc
_refine_ls_wR_factor_gt 0.1014
_refine_ls_wR_factor_ref 0.1156
_reflns_number_gt 4122
_reflns_number_total 5120
_reflns_threshold_expression >2sigma(I)
_cod_data_source_file om700521y_si.cif
_cod_data_source_block complex-4
_cod_depositor_comments
;
The following automatic conversions were performed:

'_exptl_absorpt_correction_type' value 'Gaussian' changed to
'gaussian' according to
/home/saulius/struct/CIF-dictionaries/cif_core.dic dictionary named
'cif_core.dic' version 2.4.1 from 2010-06-29.

Automatic conversion script
Id: cif_fix_values 1715 2011-07-08 13:25:40Z adriana 
;
_cod_original_sg_symbol_H-M P-1
_cod_original_formula_sum 'C52 H67 F12 N4 O2.50 Ru4'
_cod_database_code 4073673

loop_
_symmetry_equiv_pos_as_xyz
'x, y, z'
'-x, -y, -z'

loop_
_atom_site_label
_atom_site_type_symbol
_atom_site_fract_x
_atom_site_fract_y
_atom_site_fract_z
_atom_site_U_iso_or_equiv
_atom_site_adp_type
_atom_site_occupancy
_atom_site_symmetry_multiplicity
_atom_site_calc_flag
_atom_site_refinement_flags
Ru2 Ru 0.45120(4) 0.32159(3) 0.23360(3) 0.02397(13) Uani 1 1 d U
Ru1 Ru 0.35736(4) 0.53349(3) 0.19307(3) 0.02460(13) Uani 1 1 d U
O1 O 0.5366(3) 0.4615(3) 0.1900(2) 0.0287(7) Uani 1 1 d U
N1 N 0.6545(4) 0.2489(3) 0.2341(3) 0.0266(8) Uani 1 1 d U
N2 N 0.6677(4) 0.1536(4) 0.1767(3) 0.0339(10) Uani 1 1 d U
H2A H 0.6005 0.1174 0.1382 0.041 Uiso 1 1 calc R
F1 F 0.7077(4) 0.3899(4) 0.4108(3) 0.0682(11) Uani 1 1 d U
F2 F 0.8216(4) 0.4879(3) 0.3131(3) 0.0590(9) Uani 1 1 d U
F3 F 0.9324(4) 0.3696(3) 0.4127(3) 0.0625(10) Uani 1 1 d U
F4 F 0.8525(4) 0.0491(3) 0.0398(3) 0.0642(10) Uani 1 1 d U
F5 F 0.7728(4) -0.0754(3) 0.1372(3) 0.0732(12) Uani 1 1 d U
F6 F 0.9867(4) -0.0025(3) 0.1683(3) 0.0672(10) Uani 1 1 d U
C1 C 0.8104(5) 0.3810(5) 0.3542(4) 0.0426(13) Uani 1 1 d U
C2 C 0.7842(5) 0.2796(4) 0.2834(3) 0.0289(10) Uani 1 1 d U
C3 C 0.8834(5) 0.2028(4) 0.2571(4) 0.0339(11) Uani 1 1 d U
H3A H 0.9804 0.2030 0.2792 0.041 Uiso 1 1 calc R
C4 C 0.8048(5) 0.1252(4) 0.1901(4) 0.0346(11) Uani 1 1 d U
C5 C 0.8520(6) 0.0246(5) 0.1341(5) 0.0469(14) Uani 1 1 d U
C6 C 0.4400(6) 0.7135(4) 0.2106(4) 0.0338(11) Uani 1 1 d U
C7 C 0.3018(6) 0.7074(4) 0.2437(3) 0.0336(11) Uani 1 1 d U
C8 C 0.1972(5) 0.6776(4) 0.1619(4) 0.0341(11) Uani 1 1 d U
C9 C 0.2713(5) 0.6567(4) 0.0807(3) 0.0309(11) Uani 1 1 d U
C10 C 0.4206(5) 0.6841(4) 0.1088(4) 0.0316(11) Uani 1 1 d U
C11 C 0.5783(6) 0.7471(5) 0.2724(4) 0.0453(14) Uani 1 1 d U
H11D H 0.6005 0.8308 0.2654 0.068 Uiso 1 1 calc R
H11E H 0.6526 0.7009 0.2519 0.068 Uiso 1 1 calc R
H11F H 0.5702 0.7309 0.3394 0.068 Uiso 1 1 calc R
C12 C 0.2734(7) 0.7390(5) 0.3443(4) 0.0511(15) Uani 1 1 d U
H12D H 0.2651 0.8241 0.3499 0.077 Uiso 1 1 calc R
H12E H 0.3505 0.7140 0.3908 0.077 Uiso 1 1 calc R
H12F H 0.1864 0.6993 0.3568 0.077 Uiso 1 1 calc R
C13 C 0.0406(6) 0.6765(5) 0.1597(4) 0.0432(13) Uani 1 1 d U
H13D H 0.0078 0.7560 0.1485 0.065 Uiso 1 1 calc R
H13E H 0.0161 0.6490 0.2210 0.065 Uiso 1 1 calc R
H13F H -0.0035 0.6238 0.1084 0.065 Uiso 1 1 calc R
C14 C 0.2058(6) 0.6215(5) -0.0209(4) 0.0400(12) Uani 1 1 d U
H14C H 0.1811 0.6922 -0.0571 0.060 Uiso 1 1 calc R
H14D H 0.1217 0.5719 -0.0181 0.060 Uiso 1 1 calc R
H14E H 0.2727 0.5780 -0.0523 0.060 Uiso 1 1 calc R
C15 C 0.5336(6) 0.6808(5) 0.0437(4) 0.0432(13) Uani 1 1 d U
H15D H 0.5385 0.7556 0.0106 0.065 Uiso 1 1 calc R
H15E H 0.5114 0.6168 -0.0034 0.065 Uiso 1 1 calc R
H15F H 0.6236 0.6677 0.0819 0.065 Uiso 1 1 calc R
C6' C 0.3294(5) 0.1482(4) 0.2315(4) 0.0316(11) Uani 1 1 d U
C7' C 0.3770(5) 0.1852(5) 0.3294(4) 0.0337(11) Uani 1 1 d U
C8' C 0.3195(5) 0.2998(4) 0.3462(3) 0.0326(11) Uani 1 1 d U
C9' C 0.2302(5) 0.3322(4) 0.2581(3) 0.0295(11) Uani 1 1 d U
C10' C 0.2440(5) 0.2412(4) 0.1862(3) 0.0286(10) Uani 1 1 d U
C11' C 0.3593(5) 0.0325(4) 0.1837(4) 0.0416(13) Uani 1 1 d U
H11A H 0.2775 -0.0213 0.1809 0.062 Uiso 1 1 calc R
H11B H 0.4394 -0.0029 0.2209 0.062 Uiso 1 1 calc R
H11C H 0.3801 0.0476 0.1189 0.062 Uiso 1 1 calc R
C12' C 0.4716(6) 0.1160(5) 0.4030(4) 0.0500(15) Uani 1 1 d U
H12A H 0.4140 0.0650 0.4387 0.075 Uiso 1 1 calc R
H12B H 0.5284 0.1709 0.4473 0.075 Uiso 1 1 calc R
H12C H 0.5327 0.0680 0.3700 0.075 Uiso 1 1 calc R
C13' C 0.3391(6) 0.3705(5) 0.4401(4) 0.0469(14) Uani 1 1 d U
H13A H 0.2647 0.3481 0.4778 0.070 Uiso 1 1 calc R
H13B H 0.3356 0.4545 0.4263 0.070 Uiso 1 1 calc R
H13C H 0.4297 0.3542 0.4763 0.070 Uiso 1 1 calc R
C14' C 0.1675(5) 0.4461(4) 0.2381(4) 0.0310(11) Uani 1 1 d U
H14A H 0.1389 0.4835 0.2956 0.037 Uiso 1 1 calc R
H14B H 0.0881 0.4412 0.1861 0.037 Uiso 1 1 calc R
C15' C 0.1709(5) 0.2394(5) 0.0839(4) 0.0349(11) Uani 1 1 d U
H15A H 0.0741 0.2107 0.0827 0.052 Uiso 1 1 calc R
H15B H 0.2190 0.1873 0.0446 0.052 Uiso 1 1 calc R
H15C H 0.1726 0.3189 0.0584 0.052 Uiso 1 1 calc R
O2 O 0.0587(19) 1.1413(17) 0.5938(13) 0.071(5) Uani 0.25 1 d PDU
C16 C 0.0922(18) 0.9737(16) 0.4770(13) 0.101(6) Uani 0.50 1 d PDU
H16A H 0.1405 0.9128 0.4463 0.152 Uiso 0.50 1 d PR
H16B H 0.0308 1.0144 0.4284 0.152 Uiso 0.50 1 d PR
H16C H 0.0367 0.9375 0.5227 0.152 Uiso 0.50 1 d PR
C17 C 0.1573(18) 1.0623(16) 0.5598(13) 0.108(6) Uani 0.50 1 d PDU
H17B H 0.2274 1.0201 0.6027 0.129 Uiso 0.50 1 d PR
H17A H 0.2062 1.1058 0.5131 0.129 Uiso 0.50 1 d PR

loop_
_atom_site_aniso_label
_atom_site_aniso_U_11
_atom_site_aniso_U_22
_atom_site_aniso_U_33
_atom_site_aniso_U_23
_atom_site_aniso_U_13
_atom_site_aniso_U_12
Ru2 0.0239(2) 0.0208(2) 0.0271(2) 0.00359(15) 0.00216(15) 0.00297(15)
Ru1 0.0281(2) 0.0199(2) 0.0259(2) 0.00299(15) 0.00300(16) 0.00332(15)
O1 0.0270(17) 0.0246(17) 0.0350(18) 0.0032(14) 0.0055(14) 0.0015(13)
N1 0.027(2) 0.022(2) 0.030(2) 0.0001(16) 0.0012(16) 0.0028(16)
N2 0.030(2) 0.030(2) 0.042(2) -0.0051(18) 0.0033(18) 0.0003(17)
F1 0.053(2) 0.092(3) 0.060(2) -0.037(2) 0.0187(17) -0.0123(19)
F2 0.060(2) 0.0367(19) 0.076(2) -0.0137(17) -0.0040(18) -0.0023(16)
F3 0.047(2) 0.071(2) 0.062(2) -0.0173(18) -0.0181(16) 0.0027(17)
F4 0.073(2) 0.058(2) 0.066(2) -0.0221(18) 0.0296(19) 0.0009(18)
F5 0.067(2) 0.0332(19) 0.127(3) -0.021(2) 0.049(2) -0.0105(17)
F6 0.048(2) 0.050(2) 0.108(3) -0.008(2) 0.0236(19) 0.0205(16)
C1 0.031(3) 0.050(3) 0.046(3) -0.009(3) 0.003(2) -0.001(2)
C2 0.027(2) 0.029(3) 0.031(2) 0.003(2) 0.0031(19) 0.003(2)
C3 0.027(2) 0.035(3) 0.040(3) 0.005(2) 0.003(2) 0.004(2)
C4 0.034(3) 0.025(2) 0.047(3) 0.005(2) 0.013(2) 0.003(2)
C5 0.039(3) 0.034(3) 0.071(4) -0.004(3) 0.019(3) 0.001(2)
C6 0.046(3) 0.020(2) 0.035(3) 0.002(2) 0.001(2) -0.001(2)
C7 0.048(3) 0.020(2) 0.033(3) 0.001(2) 0.003(2) 0.007(2)
C8 0.039(3) 0.024(2) 0.039(3) 0.005(2) 0.002(2) 0.009(2)
C9 0.042(3) 0.020(2) 0.030(2) 0.0060(19) 0.001(2) 0.006(2)
C10 0.039(3) 0.018(2) 0.036(3) 0.0048(19) 0.000(2) -0.001(2)
C11 0.049(3) 0.035(3) 0.048(3) -0.004(2) -0.002(3) -0.009(2)
C12 0.065(4) 0.045(3) 0.044(3) -0.008(3) 0.012(3) 0.011(3)
C13 0.043(3) 0.037(3) 0.051(3) 0.003(2) 0.008(2) 0.013(2)
C14 0.046(3) 0.038(3) 0.034(3) 0.006(2) -0.003(2) 0.002(2)
C15 0.047(3) 0.039(3) 0.045(3) 0.012(2) 0.011(2) -0.005(2)
C6' 0.030(2) 0.024(2) 0.041(3) 0.007(2) 0.004(2) 0.002(2)
C7' 0.031(3) 0.033(3) 0.037(3) 0.015(2) 0.003(2) 0.000(2)
C8' 0.036(3) 0.032(3) 0.031(3) 0.006(2) 0.010(2) 0.002(2)
C9' 0.026(2) 0.027(2) 0.037(3) 0.007(2) 0.009(2) 0.0011(19)
C10' 0.025(2) 0.025(2) 0.035(3) 0.005(2) 0.0066(19) -0.0014(19)
C11' 0.034(3) 0.027(3) 0.062(3) 0.002(2) 0.001(2) -0.001(2)
C12' 0.054(3) 0.046(3) 0.050(3) 0.021(3) 0.002(3) 0.005(3)
C13' 0.055(3) 0.053(3) 0.034(3) 0.003(2) 0.009(2) 0.002(3)
C14' 0.029(2) 0.026(2) 0.039(3) 0.003(2) 0.009(2) 0.005(2)
C15' 0.025(2) 0.035(3) 0.043(3) 0.001(2) 0.000(2) -0.001(2)
O2 0.077(9) 0.080(9) 0.055(8) -0.004(7) 0.005(7) -0.006(7)
C16 0.105(9) 0.092(9) 0.111(9) -0.016(7) 0.027(8) 0.016(7)
C17 0.103(9) 0.118(10) 0.102(9) 0.012(8) 0.015(8) -0.014(8)

loop_
_atom_type_symbol
_atom_type_description
_atom_type_scat_dispersion_real
_atom_type_scat_dispersion_imag
_atom_type_scat_source
C C 0.0033 0.0016 'International Tables Vol C Tables 4.2.6.8 and 6.1.1.4'
H H 0.0000 0.0000 'International Tables Vol C Tables 4.2.6.8 and 6.1.1.4'
N N 0.0061 0.0033 'International Tables Vol C Tables 4.2.6.8 and 6.1.1.4'
O O 0.0106 0.0060 'International Tables Vol C Tables 4.2.6.8 and 6.1.1.4'
Ru Ru -1.2594 0.8363 'International Tables Vol C Tables 4.2.6.8 and 6.1.1.4'
F F 0.0171 0.0103 'International Tables Vol C Tables 4.2.6.8 and 6.1.1.4'

loop_
_geom_angle_atom_site_label_1
_geom_angle_atom_site_label_2
_geom_angle_atom_site_label_3
_geom_angle
O1 Ru2 N1 84.92(14)
O1 Ru2 C8' 129.55(17)
N1 Ru2 C8' 125.20(17)
O1 Ru2 C10' 129.10(16)
N1 Ru2 C10' 129.54(16)
C8' Ru2 C10' 65.46(19)
O1 Ru2 C9' 116.31(15)
N1 Ru2 C9' 158.60(16)
C8' Ru2 C9' 39.24(18)
C10' Ru2 C9' 38.81(18)
O1 Ru2 C7' 161.65(17)
N1 Ru2 C7' 94.37(17)
C8' Ru2 C7' 38.84(19)
C10' Ru2 C7' 64.35(18)
C9' Ru2 C7' 64.69(18)
O1 Ru2 C6' 160.62(16)
N1 Ru2 C6' 96.66(16)
C8' Ru2 C6' 64.51(19)
C10' Ru2 C6' 38.45(17)
C9' Ru2 C6' 64.34(17)
C7' Ru2 C6' 37.70(19)
O1 Ru2 Ru1 47.28(9)
N1 Ru2 Ru1 132.17(10)
C8' Ru2 Ru1 91.91(13)
C10' Ru2 Ru1 90.78(12)
C9' Ru2 Ru1 69.03(12)
C7' Ru2 Ru1 129.88(13)
C6' Ru2 Ru1 128.67(12)
O1 Ru1 C6 96.26(17)
O1 Ru1 C7 132.18(17)
C6 Ru1 C7 39.3(2)
O1 Ru1 C10 91.56(16)
C6 Ru1 C10 38.87(18)
C7 Ru1 C10 64.86(19)
O1 Ru1 C14' 125.83(15)
C6 Ru1 C14' 131.41(19)
C7 Ru1 C14' 92.29(19)
C10 Ru1 C14' 140.73(18)
O1 Ru1 C9 121.85(16)
C6 Ru1 C9 64.72(18)
C7 Ru1 C9 63.82(18)
C10 Ru1 C9 38.59(18)
C14' Ru1 C9 103.42(18)
O1 Ru1 C8 155.06(17)
C6 Ru1 C8 64.07(19)
C7 Ru1 C8 37.65(18)
C10 Ru1 C8 63.52(18)
C14' Ru1 C8 78.78(18)
C9 Ru1 C8 37.34(18)
O1 Ru1 Ru2 46.07(10)
C6 Ru1 Ru2 136.45(14)
C7 Ru1 Ru2 148.91(13)
C10 Ru1 Ru2 135.91(13)
C14' Ru1 Ru2 79.77(12)
C9 Ru1 Ru2 147.22(12)
C8 Ru1 Ru2 157.97(14)
Ru2 O1 Ru1 86.65(13)
N2 N1 C2 108.5(4)
N2 N1 Ru2 119.0(3)
C2 N1 Ru2 132.6(3)
C4 N2 N1 107.5(4)
C4 N2 H2A 126.3
N1 N2 H2A 126.3
F3 C1 F2 105.5(4)
F3 C1 F1 107.3(5)
F2 C1 F1 105.7(5)
F3 C1 C2 110.8(4)
F2 C1 C2 114.0(5)
F1 C1 C2 112.9(4)
N1 C2 C3 109.6(4)
N1 C2 C1 123.6(4)
C3 C2 C1 126.8(4)
C2 C3 C4 103.8(4)
C2 C3 H3A 128.1
C4 C3 H3A 128.1
N2 C4 C3 110.7(4)
N2 C4 C5 119.6(5)
C3 C4 C5 129.6(5)
F5 C5 F4 106.5(5)
F5 C5 F6 106.6(5)
F4 C5 F6 105.8(4)
F5 C5 C4 113.6(4)
F4 C5 C4 113.0(5)
F6 C5 C4 110.9(5)
C10 C6 C7 107.8(4)
C10 C6 C11 126.5(5)
C7 C6 C11 125.7(5)
C10 C6 Ru1 72.0(3)
C7 C6 Ru1 71.7(3)
C11 C6 Ru1 122.8(4)
C8 C7 C6 108.3(4)
C8 C7 C12 126.3(5)
C6 C7 C12 125.1(5)
C8 C7 Ru1 74.8(3)
C6 C7 Ru1 69.0(3)
C12 C7 Ru1 126.5(4)
C9 C8 C7 107.3(4)
C9 C8 C13 126.0(5)
C7 C8 C13 126.6(5)
C9 C8 Ru1 68.4(3)
C7 C8 Ru1 67.6(3)
C13 C8 Ru1 132.2(4)
C8 C9 C10 109.1(4)
C8 C9 C14 126.4(5)
C10 C9 C14 124.2(4)
C8 C9 Ru1 74.2(3)
C10 C9 Ru1 70.1(3)
C14 C9 Ru1 125.6(3)
C6 C10 C9 107.2(4)
C6 C10 C15 126.7(5)
C9 C10 C15 126.1(4)
C6 C10 Ru1 69.1(3)
C9 C10 Ru1 71.3(3)
C15 C10 Ru1 124.2(3)
C6 C11 H11D 109.5
C6 C11 H11E 109.5
H11D C11 H11E 109.5
C6 C11 H11F 109.5
H11D C11 H11F 109.5
H11E C11 H11F 109.5
C7 C12 H12D 109.5
C7 C12 H12E 109.5
H12D C12 H12E 109.5
C7 C12 H12F 109.5
H12D C12 H12F 109.5
H12E C12 H12F 109.5
C8 C13 H13D 109.5
C8 C13 H13E 109.5
H13D C13 H13E 109.5
C8 C13 H13F 109.5
H13D C13 H13F 109.5
H13E C13 H13F 109.5
C9 C14 H14C 109.5
C9 C14 H14D 109.5
H14C C14 H14D 109.5
C9 C14 H14E 109.5
H14C C14 H14E 109.5
H14D C14 H14E 109.5
C10 C15 H15D 109.5
C10 C15 H15E 109.5
H15D C15 H15E 109.5
C10 C15 H15F 109.5
H15D C15 H15F 109.5
H15E C15 H15F 109.5
C7' C6' C10' 107.6(4)
C7' C6' C11' 126.7(4)
C10' C6' C11' 125.7(4)
C7' C6' Ru2 70.1(3)
C10' C6' Ru2 68.2(3)
C11' C6' Ru2 128.0(4)
C6' C7' C8' 108.5(4)
C6' C7' C12' 125.7(5)
C8' C7' C12' 125.8(5)
C6' C7' Ru2 72.2(3)
C8' C7' Ru2 68.6(3)
C12' C7' Ru2 125.1(4)
C7' C8' C9' 108.0(4)
C7' C8' C13' 126.7(5)
C9' C8' C13' 125.2(5)
C7' C8' Ru2 72.6(3)
C9' C8' Ru2 71.9(3)
C13' C8' Ru2 124.4(4)
C10' C9' C14' 125.1(4)
C10' C9' C8' 106.7(4)
C14' C9' C8' 126.6(4)
C10' C9' Ru2 69.5(3)
C14' C9' Ru2 115.6(3)
C8' C9' Ru2 68.8(3)
C9' C10' C6' 108.8(4)
C9' C10' C15' 125.0(4)
C6' C10' C15' 125.9(4)
C9' C10' Ru2 71.6(3)
C6' C10' Ru2 73.3(3)
C15' C10' Ru2 125.1(3)
C6' C11' H11A 109.5
C6' C11' H11B 109.5
H11A C11' H11B 109.5
C6' C11' H11C 109.5
H11A C11' H11C 109.5
H11B C11' H11C 109.5
C7' C12' H12A 109.5
C7' C12' H12B 109.5
H12A C12' H12B 109.5
C7' C12' H12C 109.5
H12A C12' H12C 109.5
H12B C12' H12C 109.5
C8' C13' H13A 109.5
C8' C13' H13B 109.5
H13A C13' H13B 109.5
C8' C13' H13C 109.5
H13A C13' H13C 109.5
H13B C13' H13C 109.5
C9' C14' Ru1 95.6(3)
C9' C14' H14A 112.6
Ru1 C14' H14A 112.6
C9' C14' H14B 112.6
Ru1 C14' H14B 112.6
H14A C14' H14B 110.1
C10' C15' H15A 109.5
C10' C15' H15B 109.5
H15A C15' H15B 109.5
C10' C15' H15C 109.5
H15A C15' H15C 109.5
H15B C15' H15C 109.5
C17 C16 H16A 127.1
C17 C16 H16B 110.6
H16A C16 H16B 109.5
C17 C16 H16C 87.9
H16A C16 H16C 109.5
H16B C16 H16C 109.5
O2 C17 C16 114.9(15)
O2 C17 H17B 123.6
C16 C17 H17B 107.8
O2 C17 H17A 107.4
C16 C17 H17A 89.2
H17B C17 H17A 108.2

loop_
_geom_bond_atom_site_label_1
_geom_bond_atom_site_label_2
_geom_bond_distance
Ru2 O1 1.876(3)
Ru2 N1 2.121(4)
Ru2 C8' 2.135(5)
Ru2 C10' 2.149(5)
Ru2 C9' 2.177(5)
Ru2 C7' 2.188(5)
Ru2 C6' 2.216(5)
Ru2 Ru1 2.6009(7)
Ru1 O1 1.914(3)
Ru1 C6 2.131(5)
Ru1 C7 2.166(5)
Ru1 C10 2.170(5)
Ru1 C14' 2.184(5)
Ru1 C9 2.185(5)
Ru1 C8 2.261(5)
N1 N2 1.343(5)
N1 C2 1.356(6)
N2 C4 1.340(6)
N2 H2A 0.8600
F1 C1 1.335(6)
F2 C1 1.334(7)
F3 C1 1.334(6)
F4 C5 1.338(7)
F5 C5 1.327(6)
F6 C5 1.350(7)
C1 C2 1.482(7)
C2 C3 1.379(7)
C3 C4 1.386(7)
C3 H3A 0.9300
C4 C5 1.476(7)
C6 C10 1.431(7)
C6 C7 1.446(7)
C6 C11 1.501(7)
C7 C8 1.431(7)
C7 C12 1.495(7)
C8 C9 1.425(7)
C8 C13 1.482(7)
C9 C10 1.439(7)
C9 C14 1.502(7)
C10 C15 1.491(7)
C11 H11D 0.9600
C11 H11E 0.9600
C11 H11F 0.9600
C12 H12D 0.9600
C12 H12E 0.9600
C12 H12F 0.9600
C13 H13D 0.9600
C13 H13E 0.9600
C13 H13F 0.9600
C14 H14C 0.9600
C14 H14D 0.9600
C14 H14E 0.9600
C15 H15D 0.9600
C15 H15E 0.9600
C15 H15F 0.9600
C6' C7' 1.423(7)
C6' C10' 1.439(6)
C6' C11' 1.499(7)
C7' C8' 1.438(7)
C7' C12' 1.507(7)
C8' C9' 1.448(7)
C8' C13' 1.501(7)
C9' C10' 1.437(7)
C9' C14' 1.439(7)
C10' C15' 1.492(7)
C11' H11A 0.9600
C11' H11B 0.9600
C11' H11C 0.9600
C12' H12A 0.9600
C12' H12B 0.9600
C12' H12C 0.9600
C13' H13A 0.9600
C13' H13B 0.9600
C13' H13C 0.9600
C14' H14A 0.9700
C14' H14B 0.9700
C15' H15A 0.9600
C15' H15B 0.9600
C15' H15C 0.9600
O2 C17 1.431(5)
C16 C17 1.555(5)
C16 H16A 0.9600
C16 H16B 0.9600
C16 H16C 0.9600
C17 H17B 0.9700
C17 H17A 0.9700

loop_
_geom_torsion_atom_site_label_1
_geom_torsion_atom_site_label_2
_geom_torsion_atom_site_label_3
_geom_torsion_atom_site_label_4
_geom_torsion
N1 Ru2 Ru1 O1 2.83(18)
C8' Ru2 Ru1 O1 146.76(19)
C10' Ru2 Ru1 O1 -147.77(18)
C9' Ru2 Ru1 O1 179.34(19)
C7' Ru2 Ru1 O1 155.8(2)
C6' Ru2 Ru1 O1 -154.9(2)
O1 Ru2 Ru1 C6 -37.5(2)
N1 Ru2 Ru1 C6 -34.6(2)
C8' Ru2 Ru1 C6 109.3(2)
C10' Ru2 Ru1 C6 174.8(2)
C9' Ru2 Ru1 C6 141.9(2)
C7' Ru2 Ru1 C6 118.3(3)
C6' Ru2 Ru1 C6 167.6(3)
O1 Ru2 Ru1 C7 -102.0(3)
N1 Ru2 Ru1 C7 -99.2(3)
C8' Ru2 Ru1 C7 44.8(3)
C10' Ru2 Ru1 C7 110.2(3)
C9' Ru2 Ru1 C7 77.3(3)
C7' Ru2 Ru1 C7 53.8(3)
C6' Ru2 Ru1 C7 103.1(3)
O1 Ru2 Ru1 C10 20.0(2)
N1 Ru2 Ru1 C10 22.8(2)
C8' Ru2 Ru1 C10 166.7(2)
C10' Ru2 Ru1 C10 -127.8(2)
C9' Ru2 Ru1 C10 -160.7(2)
C7' Ru2 Ru1 C10 175.8(2)
C6' Ru2 Ru1 C10 -134.9(2)
O1 Ru2 Ru1 C14' -179.25(19)
N1 Ru2 Ru1 C14' -176.42(19)
C8' Ru2 Ru1 C14' -32.49(19)
C10' Ru2 Ru1 C14' 32.98(19)
C9' Ru2 Ru1 C14' 0.09(19)
C7' Ru2 Ru1 C14' -23.5(2)
C6' Ru2 Ru1 C14' 25.8(2)
O1 Ru2 Ru1 C9 81.8(3)
N1 Ru2 Ru1 C9 84.6(3)
C8' Ru2 Ru1 C9 -131.4(3)
C10' Ru2 Ru1 C9 -66.0(3)
C9' Ru2 Ru1 C9 -98.9(3)
C7' Ru2 Ru1 C9 -122.4(3)
C6' Ru2 Ru1 C9 -73.1(3)
O1 Ru2 Ru1 C8 167.4(4)
N1 Ru2 Ru1 C8 170.2(4)
C8' Ru2 Ru1 C8 -45.9(4)
C10' Ru2 Ru1 C8 19.6(4)
C9' Ru2 Ru1 C8 -13.3(4)
C7' Ru2 Ru1 C8 -36.8(4)
C6' Ru2 Ru1 C8 12.5(4)
N1 Ru2 O1 Ru1 -177.89(13)
C8' Ru2 O1 Ru1 -45.3(2)
C10' Ru2 O1 Ru1 43.4(2)
C9' Ru2 O1 Ru1 -0.69(19)
C7' Ru2 O1 Ru1 -89.3(5)
C6' Ru2 O1 Ru1 86.5(5)
C6 Ru1 O1 Ru2 155.06(16)
C7 Ru1 O1 Ru2 137.04(19)
C10 Ru1 O1 Ru2 -166.25(15)
C14' Ru1 O1 Ru2 0.9(2)
C9 Ru1 O1 Ru2 -140.89(16)
C8 Ru1 O1 Ru2 -168.8(3)
O1 Ru2 N1 N2 -119.0(3)
C8' Ru2 N1 N2 105.0(4)
C10' Ru2 N1 N2 19.4(4)
C9' Ru2 N1 N2 67.9(6)
C7' Ru2 N1 N2 79.4(3)
C6' Ru2 N1 N2 41.6(4)
Ru1 Ru2 N1 N2 -121.1(3)
O1 Ru2 N1 C2 61.1(4)
C8' Ru2 N1 C2 -75.0(5)
C10' Ru2 N1 C2 -160.6(4)
C9' Ru2 N1 C2 -112.1(5)
C7' Ru2 N1 C2 -100.5(4)
C6' Ru2 N1 C2 -138.4(4)
Ru1 Ru2 N1 C2 59.0(5)
C2 N1 N2 C4 0.0(5)
Ru2 N1 N2 C4 -180.0(3)
N2 N1 C2 C3 0.2(5)
Ru2 N1 C2 C3 -179.9(3)
N2 N1 C2 C1 -179.8(5)
Ru2 N1 C2 C1 0.2(7)
F3 C1 C2 N1 161.0(5)
F2 C1 C2 N1 -80.2(6)
F1 C1 C2 N1 40.5(7)
F3 C1 C2 C3 -19.0(8)
F2 C1 C2 C3 99.9(6)
F1 C1 C2 C3 -139.4(5)
N1 C2 C3 C4 -0.2(6)
C1 C2 C3 C4 179.7(5)
N1 N2 C4 C3 -0.1(6)
N1 N2 C4 C5 -178.5(5)
C2 C3 C4 N2 0.2(6)
C2 C3 C4 C5 178.4(5)
N2 C4 C5 F5 -50.1(7)
C3 C4 C5 F5 131.8(6)
N2 C4 C5 F4 71.3(6)
C3 C4 C5 F4 -106.8(7)
N2 C4 C5 F6 -170.2(5)
C3 C4 C5 F6 11.8(8)
O1 Ru1 C6 C10 84.7(3)
C7 Ru1 C6 C10 -116.5(4)
C14' Ru1 C6 C10 -123.4(3)
C9 Ru1 C6 C10 -37.7(3)
C8 Ru1 C6 C10 -79.2(3)
Ru2 Ru1 C6 C10 110.9(3)
O1 Ru1 C6 C7 -158.8(3)
C10 Ru1 C6 C7 116.5(4)
C14' Ru1 C6 C7 -6.9(4)
C9 Ru1 C6 C7 78.8(3)
C8 Ru1 C6 C7 37.3(3)
Ru2 Ru1 C6 C7 -132.6(2)
O1 Ru1 C6 C11 -37.6(4)
C7 Ru1 C6 C11 121.2(5)
C10 Ru1 C6 C11 -122.3(6)
C14' Ru1 C6 C11 114.2(4)
C9 Ru1 C6 C11 -160.0(5)
C8 Ru1 C6 C11 158.4(5)
Ru2 Ru1 C6 C11 -11.5(5)
C10 C6 C7 C8 -1.6(5)
C11 C6 C7 C8 177.4(5)
Ru1 C6 C7 C8 -65.0(3)
C10 C6 C7 C12 -176.0(5)
C11 C6 C7 C12 3.0(8)
Ru1 C6 C7 C12 120.6(5)
C10 C6 C7 Ru1 63.4(3)
C11 C6 C7 Ru1 -117.6(5)
O1 Ru1 C7 C8 146.0(3)
C6 Ru1 C7 C8 116.9(4)
C10 Ru1 C7 C8 78.6(3)
C14' Ru1 C7 C8 -68.3(3)
C9 Ru1 C7 C8 35.6(3)
Ru2 Ru1 C7 C8 -142.1(3)
O1 Ru1 C7 C6 29.0(4)
C10 Ru1 C7 C6 -38.3(3)
C14' Ru1 C7 C6 174.8(3)
C9 Ru1 C7 C6 -81.3(3)
C8 Ru1 C7 C6 -116.9(4)
Ru2 Ru1 C7 C6 101.0(3)
O1 Ru1 C7 C12 -89.8(5)
C6 Ru1 C7 C12 -118.9(6)
C10 Ru1 C7 C12 -157.2(5)
C14' Ru1 C7 C12 56.0(5)
C9 Ru1 C7 C12 159.8(5)
C8 Ru1 C7 C12 124.2(6)
Ru2 Ru1 C7 C12 -17.9(7)
C6 C7 C8 C9 4.3(5)
C12 C7 C8 C9 178.6(5)
Ru1 C7 C8 C9 -57.0(3)
C6 C7 C8 C13 -172.0(5)
C12 C7 C8 C13 2.4(8)
Ru1 C7 C8 C13 126.8(5)
C6 C7 C8 Ru1 61.3(3)
C12 C7 C8 Ru1 -124.4(5)
O1 Ru1 C8 C9 40.9(5)
C6 Ru1 C8 C9 81.6(3)
C7 Ru1 C8 C9 120.6(4)
C10 Ru1 C8 C9 38.1(3)
C14' Ru1 C8 C9 -130.6(3)
Ru2 Ru1 C8 C9 -117.1(4)
O1 Ru1 C8 C7 -79.6(5)
C6 Ru1 C8 C7 -38.9(3)
C10 Ru1 C8 C7 -82.5(3)
C14' Ru1 C8 C7 108.9(3)
C9 Ru1 C8 C7 -120.6(4)
Ru2 Ru1 C8 C7 122.3(3)
O1 Ru1 C8 C13 160.6(4)
C6 Ru1 C8 C13 -158.7(5)
C7 Ru1 C8 C13 -119.7(6)
C10 Ru1 C8 C13 157.8(5)
C14' Ru1 C8 C13 -10.9(5)
C9 Ru1 C8 C13 119.7(6)
Ru2 Ru1 C8 C13 2.6(8)
C7 C8 C9 C10 -5.4(5)
C13 C8 C9 C10 170.9(5)
Ru1 C8 C9 C10 -61.8(3)
C7 C8 C9 C14 179.3(4)
C13 C8 C9 C14 -4.4(8)
Ru1 C8 C9 C14 122.9(5)
C7 C8 C9 Ru1 56.5(3)
C13 C8 C9 Ru1 -127.3(5)
O1 Ru1 C9 C8 -161.0(3)
C6 Ru1 C9 C8 -79.7(3)
C7 Ru1 C9 C8 -35.9(3)
C10 Ru1 C9 C8 -117.7(4)
C14' Ru1 C9 C8 50.0(3)
Ru2 Ru1 C9 C8 141.9(3)
O1 Ru1 C9 C10 -43.4(3)
C6 Ru1 C9 C10 37.9(3)
C7 Ru1 C9 C10 81.8(3)
C14' Ru1 C9 C10 167.7(3)
C8 Ru1 C9 C10 117.7(4)
Ru2 Ru1 C9 C10 -100.4(3)
O1 Ru1 C9 C14 75.1(5)
C6 Ru1 C9 C14 156.4(5)
C7 Ru1 C9 C14 -159.7(5)
C10 Ru1 C9 C14 118.5(5)
C14' Ru1 C9 C14 -73.8(5)
C8 Ru1 C9 C14 -123.8(6)
Ru2 Ru1 C9 C14 18.1(6)
C7 C6 C10 C9 -1.7(5)
C11 C6 C10 C9 179.3(5)
Ru1 C6 C10 C9 61.5(3)
C7 C6 C10 C15 179.1(5)
C11 C6 C10 C15 0.1(8)
Ru1 C6 C10 C15 -117.8(5)
C7 C6 C10 Ru1 -63.1(3)
C11 C6 C10 Ru1 117.9(5)
C8 C9 C10 C6 4.4(5)
C14 C9 C10 C6 179.8(4)
Ru1 C9 C10 C6 -60.1(3)
C8 C9 C10 C15 -176.4(5)
C14 C9 C10 C15 -0.9(8)
Ru1 C9 C10 C15 119.2(5)
C8 C9 C10 Ru1 64.4(3)
C14 C9 C10 Ru1 -120.1(5)
O1 Ru1 C10 C6 -98.0(3)
C7 Ru1 C10 C6 38.8(3)
C14' Ru1 C10 C6 98.5(4)
C9 Ru1 C10 C6 117.6(4)
C8 Ru1 C10 C6 80.8(3)
Ru2 Ru1 C10 C6 -112.3(3)
O1 Ru1 C10 C9 144.3(3)
C6 Ru1 C10 C9 -117.6(4)
C7 Ru1 C10 C9 -78.9(3)
C14' Ru1 C10 C9 -19.1(4)
C8 Ru1 C10 C9 -36.9(3)
Ru2 Ru1 C10 C9 130.1(2)
O1 Ru1 C10 C15 22.8(4)
C6 Ru1 C10 C15 120.9(5)
C7 Ru1 C10 C15 159.7(5)
C14' Ru1 C10 C15 -140.6(4)
C9 Ru1 C10 C15 -121.5(5)
C8 Ru1 C10 C15 -158.4(5)
Ru2 Ru1 C10 C15 8.6(5)
O1 Ru2 C6' C7' -177.8(4)
N1 Ru2 C6' C7' 88.5(3)
C8' Ru2 C6' C7' -37.4(3)
C10' Ru2 C6' C7' -119.4(4)
C9' Ru2 C6' C7' -81.1(3)
Ru1 Ru2 C6' C7' -107.9(3)
O1 Ru2 C6' C10' -58.4(6)
N1 Ru2 C6' C10' -152.1(3)
C8' Ru2 C6' C10' 82.0(3)
C9' Ru2 C6' C10' 38.3(3)
C7' Ru2 C6' C10' 119.4(4)
Ru1 Ru2 C6' C10' 11.5(3)
O1 Ru2 C6' C11' 60.6(7)
N1 Ru2 C6' C11' -33.1(4)
C8' Ru2 C6' C11' -159.0(5)
C10' Ru2 C6' C11' 119.0(5)
C9' Ru2 C6' C11' 157.3(5)
C7' Ru2 C6' C11' -121.6(5)
Ru1 Ru2 C6' C11' 130.5(4)
C10' C6' C7' C8' 1.1(6)
C11' C6' C7' C8' -177.7(5)
Ru2 C6' C7' C8' 59.2(3)
C10' C6' C7' C12' -178.9(5)
C11' C6' C7' C12' 2.3(8)
Ru2 C6' C7' C12' -120.8(5)
C10' C6' C7' Ru2 -58.1(3)
C11' C6' C7' Ru2 123.1(5)
O1 Ru2 C7' C6' 177.7(4)
N1 Ru2 C7' C6' -95.2(3)
C8' Ru2 C7' C6' 119.0(4)
C10' Ru2 C7' C6' 36.9(3)
C9' Ru2 C7' C6' 80.1(3)
Ru1 Ru2 C7' C6' 104.5(3)
O1 Ru2 C7' C8' 58.7(6)
N1 Ru2 C7' C8' 145.8(3)
C10' Ru2 C7' C8' -82.1(3)
C9' Ru2 C7' C8' -38.9(3)
C6' Ru2 C7' C8' -119.0(4)
Ru1 Ru2 C7' C8' -14.5(3)
O1 Ru2 C7' C12' -60.7(8)
N1 Ru2 C7' C12' 26.3(5)
C8' Ru2 C7' C12' -119.5(6)
C10' Ru2 C7' C12' 158.5(5)
C9' Ru2 C7' C12' -158.3(5)
C6' Ru2 C7' C12' 121.6(6)
Ru1 Ru2 C7' C12' -133.9(4)
C6' C7' C8' C9' 2.2(6)
C12' C7' C8' C9' -177.8(5)
Ru2 C7' C8' C9' 63.7(3)
C6' C7' C8' C13' 178.2(5)
C12' C7' C8' C13' -1.8(8)
Ru2 C7' C8' C13' -120.3(5)
C6' C7' C8' Ru2 -61.5(3)
C12' C7' C8' Ru2 118.5(5)
O1 Ru2 C8' C7' -159.6(3)
N1 Ru2 C8' C7' -43.3(3)
C10' Ru2 C8' C7' 78.9(3)
C9' Ru2 C8' C7' 116.3(4)
C6' Ru2 C8' C7' 36.3(3)
Ru1 Ru2 C8' C7' 168.9(3)
O1 Ru2 C8' C9' 84.1(3)
N1 Ru2 C8' C9' -159.6(2)
C10' Ru2 C8' C9' -37.3(3)
C7' Ru2 C8' C9' -116.3(4)
C6' Ru2 C8' C9' -79.9(3)
Ru1 Ru2 C8' C9' 52.6(3)
O1 Ru2 C8' C13' -36.6(5)
N1 Ru2 C8' C13' 79.6(5)
C10' Ru2 C8' C13' -158.1(5)
C9' Ru2 C8' C13' -120.8(5)
C7' Ru2 C8' C13' 122.9(5)
C6' Ru2 C8' C13' 159.3(5)
Ru1 Ru2 C8' C13' -68.1(4)
C7' C8' C9' C10' -4.6(5)
C13' C8' C9' C10' 179.3(5)
Ru2 C8' C9' C10' 59.5(3)
C7' C8' C9' C14' -170.9(5)
C13' C8' C9' C14' 13.0(8)
Ru2 C8' C9' C14' -106.8(5)
C7' C8' C9' Ru2 -64.1(3)
C13' C8' C9' Ru2 119.8(5)
O1 Ru2 C9' C10' 120.5(3)
N1 Ru2 C9' C10' -67.1(5)
C8' Ru2 C9' C10' -118.3(4)
C7' Ru2 C9' C10' -79.9(3)
C6' Ru2 C9' C10' -37.9(3)
Ru1 Ru2 C9' C10' 120.0(3)
O1 Ru2 C9' C14' 0.4(4)
N1 Ru2 C9' C14' 172.7(4)
C8' Ru2 C9' C14' 121.5(5)
C10' Ru2 C9' C14' -120.1(5)
C7' Ru2 C9' C14' 160.0(4)
C6' Ru2 C9' C14' -158.0(4)
Ru1 Ru2 C9' C14' -0.2(3)
O1 Ru2 C9' C8' -121.2(3)
N1 Ru2 C9' C8' 51.2(6)
C10' Ru2 C9' C8' 118.3(4)
C7' Ru2 C9' C8' 38.5(3)
C6' Ru2 C9' C8' 80.4(3)
Ru1 Ru2 C9' C8' -121.7(3)
C14' C9' C10' C6' 171.9(4)
C8' C9' C10' C6' 5.4(5)
Ru2 C9' C10' C6' 64.4(3)
C14' C9' C10' C15' -12.9(7)
C8' C9' C10' C15' -179.4(4)
Ru2 C9' C10' C15' -120.4(5)
C14' C9' C10' Ru2 107.6(5)
C8' C9' C10' Ru2 -59.0(3)
C7' C6' C10' C9' -4.1(5)
C11' C6' C10' C9' 174.8(5)
Ru2 C6' C10' C9' -63.3(3)
C7' C6' C10' C15' -179.2(4)
C11' C6' C10' C15' -0.4(8)
Ru2 C6' C10' C15' 121.6(5)
C7' C6' C10' Ru2 59.2(3)
C11' C6' C10' Ru2 -121.9(5)
O1 Ru2 C10' C9' -84.3(3)
N1 Ru2 C10' C9' 154.2(3)
C8' Ru2 C10' C9' 37.7(3)
C7' Ru2 C10' C9' 80.8(3)
C6' Ru2 C10' C9' 117.0(4)
Ru1 Ru2 C10' C9' -54.0(3)
O1 Ru2 C10' C6' 158.6(3)
N1 Ru2 C10' C6' 37.1(4)
C8' Ru2 C10' C6' -79.3(3)
C9' Ru2 C10' C6' -117.0(4)
C7' Ru2 C10' C6' -36.2(3)
Ru1 Ru2 C10' C6' -171.0(3)
O1 Ru2 C10' C15' 36.1(5)
N1 Ru2 C10' C15' -85.5(4)
C8' Ru2 C10' C15' 158.1(5)
C9' Ru2 C10' C15' 120.4(5)
C7' Ru2 C10' C15' -158.8(5)
C6' Ru2 C10' C15' -122.6(5)
Ru1 Ru2 C10' C15' 66.4(4)
C10' C9' C14' Ru1 -82.0(5)
C8' C9' C14' Ru1 81.9(5)
Ru2 C9' C14' Ru1 0.2(4)
O1 Ru1 C14' C9' -0.8(4)
C6 Ru1 C14' C9' -145.5(3)
C7 Ru1 C14' C9' -149.9(3)
C10 Ru1 C14' C9' 158.7(3)
C9 Ru1 C14' C9' 146.5(3)
C8 Ru1 C14' C9' 174.8(3)
Ru2 Ru1 C14' C9' -0.1(3)
